data_7018937
loop_
_publ_author_name
'Frank, Ren\'e'
'Grell, Toni'
'Hiller, Markus'
'Hey-Hawkins, Evamarie'

_publ_section_title
;
 Electrophilic substitution of the nido-dicarbaborate anion
 7,8-nido-C2B9H12&#x2212; with sulfenyl chlorides
;
_journal_issue 20
_journal_name_full 'Dalton Transactions'
_journal_page_first 6155
_journal_paper_doi 10.1039/c2dt12501c
_journal_volume 41
_journal_year 2012
_chemical_absolute_configuration syn
_chemical_formula_sum 'C7 H22 B9 I N2 S'
_chemical_formula_weight 390.52
_space_group_IT_number 19
_symmetry_cell_setting orthorhombic
_symmetry_space_group_name_Hall 'P 2ac 2ab'
_symmetry_space_group_name_H-M 'P 21 21 21'
_atom_sites_solution_hydrogens geom
_atom_sites_solution_primary direct
_atom_sites_solution_secondary difmap
_audit_conform_dict_location ftp://ftp.iucr.org/pub/cif_core.dic
_audit_conform_dict_name cif_core.dic
_audit_conform_dict_version 2.4
_audit_creation_date 2011-09-19T08:48:58-00:00
_audit_creation_method 'WinGX routine CIF_UPDATE'
_cell_angle_alpha 90
_cell_angle_beta 90
_cell_angle_gamma 90
_cell_formula_units_Z 4
_cell_length_a 6.9282(2)
_cell_length_b 10.5139(2)
_cell_length_c 24.1800(4)
_cell_measurement_reflns_used 6984
_cell_measurement_temperature 130(2)
_cell_measurement_theta_max 29.1581
_cell_measurement_theta_min 2.9342
_cell_volume 1761.33(7)
_computing_cell_refinement
;
CrysAlisPro, Oxford Diffraction Ltd.,
Version 1.171.34.44 (release 25-10-2010 CrysAlis171 .NET)
(compiled Oct 25 2010,18:11:34)
;
_computing_data_collection
;
CrysAlisPro, Oxford Diffraction Ltd.,
Version 1.171.34.44 (release 25-10-2010 CrysAlis171 .NET)
(compiled Oct 25 2010,18:11:34)
;
_computing_data_reduction
;
CrysAlisPro, Oxford Diffraction Ltd.,
Version 1.171.34.44 (release 25-10-2010 CrysAlis171 .NET)
(compiled Oct 25 2010,18:11:34)
;
_computing_molecular_graphics
;
ORTEP3 for Windows
L. J. Farrugia, J. Appl. Crystallogr. 1997, 30, 565.
;
_computing_publication_material
;
WINGX
L.J. Farrugia,
J. Appl. Cryst., 1999, 32, 837-838.
;
_computing_structure_refinement 'SHELXL-97 (Sheldrick, 2008)'
_computing_structure_solution
;
SIR92
A. Altomare, G. Cascarano, C. Giacovazzo and A. Guagliardi,
J. Appl. Crystallogr. 1993, 26, 343-350.
;
_diffrn_ambient_temperature 130(2)
_diffrn_detector_area_resol_mean 16.356
_diffrn_measured_fraction_theta_full 0.999
_diffrn_measured_fraction_theta_max 0.999
_diffrn_measurement_device_type 'Xcalibur, Sapphire3, Gemini'
_diffrn_measurement_method '\w scans'
_diffrn_orient_matrix_UB_11 -0.0254427
_diffrn_orient_matrix_UB_12 0.0649325
_diffrn_orient_matrix_UB_13 0.0030332
_diffrn_orient_matrix_UB_21 -0.0852233
_diffrn_orient_matrix_UB_22 -0.0179406
_diffrn_orient_matrix_UB_23 0.0142844
_diffrn_orient_matrix_UB_31 0.0508018
_diffrn_orient_matrix_UB_32 0.0022964
_diffrn_orient_matrix_UB_33 0.0254543
_diffrn_radiation_monochromator graphite
_diffrn_radiation_type MoK\a
_diffrn_radiation_wavelength 0.71073
_diffrn_reflns_av_R_equivalents 0.0288
_diffrn_reflns_av_unetI/netI 0.0283
_diffrn_reflns_limit_h_max 7
_diffrn_reflns_limit_h_min -8
_diffrn_reflns_limit_k_max 13
_diffrn_reflns_limit_k_min -13
_diffrn_reflns_limit_l_max 29
_diffrn_reflns_limit_l_min -30
_diffrn_reflns_number 11805
_diffrn_reflns_theta_full 26.37
_diffrn_reflns_theta_max 26.37
_diffrn_reflns_theta_min 3.06
_exptl_absorpt_coefficient_mu 1.92
_exptl_absorpt_correction_T_max 1
_exptl_absorpt_correction_T_min 0.91021
_exptl_absorpt_correction_type multi-scan
_exptl_absorpt_process_details
;
CrysAlisPro, Oxford Diffraction Ltd.,
Version 1.171.34.44 (release 25-10-2010 CrysAlis171 .NET)
(compiled Oct 25 2010,18:11:34)
Empirical absorption correction using spherical harmonics,
implemented in SCALE3 ABSPACK scaling algorithm.
;
_exptl_crystal_colour colourless
_exptl_crystal_density_diffrn 1.473
_exptl_crystal_density_method 'not measured'
_exptl_crystal_description 'thin plates'
_exptl_crystal_F_000 768
_exptl_crystal_size_max 0.1
_exptl_crystal_size_mid 0.1
_exptl_crystal_size_min 0.05
_refine_diff_density_max 0.725
_refine_diff_density_min -0.34
_refine_diff_density_rms 0.068
_refine_ls_abs_structure_details 'Flack H D (1983), Acta Cryst. A39, 876-881'
_refine_ls_abs_structure_Flack 0.46(2)
_refine_ls_extinction_method none
_refine_ls_goodness_of_fit_ref 1.071
_refine_ls_hydrogen_treatment mixed
_refine_ls_matrix_type full
_refine_ls_number_parameters 198
_refine_ls_number_reflns 3591
_refine_ls_number_restraints 0
_refine_ls_restrained_S_all 1.071
_refine_ls_R_factor_all 0.0317
_refine_ls_R_factor_gt 0.0281
_refine_ls_shift/su_max 0.002
_refine_ls_shift/su_mean 0
_refine_ls_structure_factor_coef Fsqd
_refine_ls_weighting_details 'calc w=1/[\s^2^(Fo^2^)+(0.0210P)^2^+1.3216P] where P=(Fo^2^+2Fc^2^)/3'
_refine_ls_weighting_scheme calc
_refine_ls_wR_factor_gt 0.0562
_refine_ls_wR_factor_ref 0.0575
_reflns_number_gt 3323
_reflns_number_total 3591
_reflns_threshold_expression >2\s(I)
_cod_data_source_file c2dt12501c.txt
_cod_data_source_block x1291fin
_cod_original_sg_symbol_H-M P2(1)2(1)2(1)
_cod_database_code 7018937

loop_
_symmetry_equiv_pos_as_xyz
'x, y, z'
'-x+1/2, -y, z+1/2'
'x+1/2, -y+1/2, -z'
'-x, y+1/2, -z+1/2'

loop_
_atom_site_label
_atom_site_type_symbol
_atom_site_fract_x
_atom_site_fract_y
_atom_site_fract_z
_atom_site_U_iso_or_equiv
_atom_site_adp_type
_atom_site_occupancy
_atom_site_symmetry_multiplicity
_atom_site_calc_flag
_atom_site_refinement_flags
I1 I 0.50309(4) 0.129982(17) 0.514353(7) 0.02693(7) Uani 1 1 d .
S1 S -0.00335(18) 0.12832(7) 0.73208(3) 0.02540(16) Uani 1 1 d .
N1 N 0.1043(5) 0.3734(3) 0.69455(13) 0.0347(7) Uani 1 1 d .
N2 N 0.5699(4) 0.5021(3) 0.64140(11) 0.0231(7) Uani 1 1 d .
C1 C -0.0462(5) 0.0389(3) 0.61339(14) 0.0211(8) Uani 1 1 d .
C2 C 0.0707(5) 0.0329(3) 0.55899(14) 0.0224(8) Uani 1 1 d .
C3 C 0.0617(5) 0.2724(4) 0.71027(13) 0.0259(8) Uani 1 1 d .
C4 C 0.6022(6) 0.3688(4) 0.66095(17) 0.0361(9) Uani 1 1 d .
H4A H 0.6441 0.3159 0.6298 0.054 Uiso 1 1 calc R
H4B H 0.4818 0.3348 0.6762 0.054 Uiso 1 1 calc R
H4C H 0.7021 0.3685 0.6897 0.054 Uiso 1 1 calc R
C5 C 0.4266(6) 0.5009(4) 0.59552(15) 0.0339(9) Uani 1 1 d .
H5A H 0.4067 0.5878 0.582 0.051 Uiso 1 1 calc R
H5B H 0.3038 0.4665 0.609 0.051 Uiso 1 1 calc R
H5C H 0.4748 0.4475 0.5653 0.051 Uiso 1 1 calc R
C6 C 0.7566(6) 0.5574(4) 0.62183(15) 0.0316(9) Uani 1 1 d .
H6A H 0.7354 0.645 0.6094 0.047 Uiso 1 1 calc R
H6B H 0.8066 0.5064 0.5911 0.047 Uiso 1 1 calc R
H6C H 0.8502 0.557 0.6522 0.047 Uiso 1 1 calc R
C7 C 0.4955(8) 0.5807(3) 0.68827(12) 0.0308(7) Uani 1 1 d .
H7A H 0.5871 0.5773 0.7191 0.046 Uiso 1 1 calc R
H7B H 0.3703 0.5473 0.7003 0.046 Uiso 1 1 calc R
H7C H 0.4802 0.669 0.6761 0.046 Uiso 1 1 calc R
B1 B 0.1262(6) -0.1932(4) 0.61073(16) 0.0223(9) Uani 1 1 d .
H1X H 0.1227 -0.2997 0.6114 0.027 Uiso 1 1 calc R
B2 B -0.0518(6) -0.1018(4) 0.57626(15) 0.0231(10) Uani 1 1 d .
H2X H -0.1776 -0.1434 0.5535 0.028 Uiso 1 1 calc R
B3 B 0.1848(6) -0.1091(4) 0.55051(16) 0.0225(8) Uani 1 1 d .
H3X H 0.2169 -0.1593 0.5107 0.027 Uiso 1 1 calc R
B4 B 0.3509(6) -0.1069(4) 0.60619(15) 0.0233(8) Uani 1 1 d .
H4X H 0.4945 -0.155 0.6024 0.028 Uiso 1 1 calc R
B5 B 0.2064(6) -0.1035(4) 0.66940(15) 0.0202(8) Uani 1 1 d .
H5X H 0.2522 -0.1504 0.7089 0.024 Uiso 1 1 calc R
B6 B -0.0403(5) -0.1017(3) 0.64966(15) 0.0214(10) Uani 1 1 d .
H6X H -0.1577 -0.1459 0.675 0.026 Uiso 1 1 calc R
B7 B 0.2987(6) 0.0374(4) 0.57106(16) 0.0218(8) Uani 1 1 d .
B8 B 0.3329(6) 0.0347(4) 0.64734(16) 0.0209(8) Uani 1 1 d .
H8X H 0.4344 0.1056 0.6661 0.025 Uiso 1 1 calc R
B9 B 0.0793(6) 0.0399(4) 0.66798(16) 0.0199(8) Uani 1 1 d .
H1 H -0.162(5) 0.081(3) 0.6125(13) 0.014(9) Uiso 1 1 d .
H2 H 0.017(6) 0.069(3) 0.5295(12) 0.017(8) Uiso 1 1 d .
H3 H 0.264(6) 0.114(5) 0.6183(18) 0.062(15) Uiso 1 1 d .

loop_
_atom_site_aniso_label
_atom_site_aniso_U_11
_atom_site_aniso_U_22
_atom_site_aniso_U_33
_atom_site_aniso_U_23
_atom_site_aniso_U_13
_atom_site_aniso_U_12
I1 0.03076(11) 0.02715(10) 0.02286(10) 0.00637(8) 0.00440(14) -0.00238(18)
S1 0.0311(4) 0.0270(3) 0.0181(3) -0.0028(3) 0.0037(6) 0.0016(8)
N1 0.0382(19) 0.0254(17) 0.0405(18) -0.0014(16) 0.0092(15) -0.0029(16)
N2 0.0279(17) 0.0229(15) 0.0185(14) -0.0016(12) 0.0016(12) 0.0020(12)
C1 0.018(2) 0.0195(15) 0.0259(16) 0.0015(13) -0.0003(14) 0.0022(13)
C2 0.027(2) 0.0242(17) 0.0155(16) 0.0041(14) -0.0031(14) 0.0036(14)
C3 0.021(2) 0.042(2) 0.0148(16) -0.0112(15) 0.0004(13) 0.0043(15)
C4 0.040(2) 0.0214(19) 0.046(2) 0.0080(18) 0.0001(18) 0.0053(19)
C5 0.039(2) 0.039(2) 0.0237(19) -0.0041(16) -0.0070(17) 0.0052(18)
C6 0.028(2) 0.037(2) 0.029(2) 0.0021(17) 0.0050(17) -0.0012(17)
C7 0.0366(19) 0.0329(16) 0.0231(14) -0.0075(13) 0.004(2) 0.002(3)
B1 0.027(2) 0.0175(19) 0.022(2) -0.0004(16) 0.0023(17) -0.0010(16)
B2 0.028(3) 0.0184(18) 0.0229(18) -0.0051(15) -0.0011(15) -0.0019(14)
B3 0.030(2) 0.0172(19) 0.0204(18) -0.0035(16) 0.0030(17) 0.0006(17)
B4 0.029(2) 0.024(2) 0.0171(18) 0.0057(16) 0.0040(16) 0.0009(17)
B5 0.025(2) 0.019(2) 0.0164(17) 0.0049(15) 0.0013(15) 0.0020(16)
B6 0.024(3) 0.0180(17) 0.0219(17) 0.0023(14) 0.0032(15) -0.0014(15)
B7 0.030(2) 0.0185(19) 0.0168(18) 0.0038(15) 0.0030(17) 0.0006(16)
B8 0.024(2) 0.0204(19) 0.0186(18) 0.0040(16) 0.0005(17) -0.0018(16)
B9 0.023(2) 0.0183(18) 0.0179(18) 0.0006(15) 0.0005(16) 0.0021(15)

loop_
_atom_type_symbol
_atom_type_description
_atom_type_scat_dispersion_real
_atom_type_scat_dispersion_imag
_atom_type_scat_source
I I -0.4742 1.8119 'International Tables Vol C Tables 4.2.6.8 and 6.1.1.4'
S S 0.1246 0.1234 'International Tables Vol C Tables 4.2.6.8 and 6.1.1.4'
N N 0.0061 0.0033 'International Tables Vol C Tables 4.2.6.8 and 6.1.1.4'
C C 0.0033 0.0016 'International Tables Vol C Tables 4.2.6.8 and 6.1.1.4'
B B 0.0013 0.0007 'International Tables Vol C Tables 4.2.6.8 and 6.1.1.4'
H H 0 0 'International Tables Vol C Tables 4.2.6.8 and 6.1.1.4'

loop_
_geom_angle_atom_site_label_1
_geom_angle_atom_site_label_2
_geom_angle_atom_site_label_3
_geom_angle
C3 S1 B9 96.05(16)
C5 N2 C7 109.9(3)
C5 N2 C6 110.1(3)
C7 N2 C6 108.9(3)
C5 N2 C4 109.1(3)
C7 N2 C4 109.3(3)
C6 N2 C4 109.5(3)
C2 C1 B9 115.0(3)
C2 C1 B6 112.8(3)
B9 C1 B6 64.3(2)
C2 C1 B2 62.3(2)
B9 C1 B2 116.8(3)
B6 C1 B2 62.0(2)
C2 C1 H1 117(2)
B9 C1 H1 120(2)
B6 C1 H1 117(2)
B2 C1 H1 112(2)
C1 C2 B7 111.0(3)
C1 C2 B3 112.4(3)
B7 C2 B3 65.8(2)
C1 C2 B2 64.2(2)
B7 C2 B2 118.0(3)
B3 C2 B2 62.0(2)
C1 C2 H2 116(2)
B7 C2 H2 123(2)
B3 C2 H2 118.4(19)
B2 C2 H2 110(2)
N1 C3 S1 178.9(4)
N2 C4 H4A 109.5
N2 C4 H4B 109.5
H4A C4 H4B 109.5
N2 C4 H4C 109.5
H4A C4 H4C 109.5
H4B C4 H4C 109.5
N2 C5 H5A 109.5
N2 C5 H5B 109.5
H5A C5 H5B 109.5
N2 C5 H5C 109.5
H5A C5 H5C 109.5
H5B C5 H5C 109.5
N2 C6 H6A 109.5
N2 C6 H6B 109.5
H6A C6 H6B 109.5
N2 C6 H6C 109.5
H6A C6 H6C 109.5
H6B C6 H6C 109.5
N2 C7 H7A 109.5
N2 C7 H7B 109.5
H7A C7 H7B 109.5
N2 C7 H7C 109.5
H7A C7 H7C 109.5
H7B C7 H7C 109.5
B3 B1 B2 59.8(2)
B3 B1 B6 108.6(3)
B2 B1 B6 60.2(2)
B3 B1 B5 108.7(3)
B2 B1 B5 107.6(3)
B6 B1 B5 59.7(2)
B3 B1 B4 59.7(2)
B2 B1 B4 107.4(3)
B6 B1 B4 108.7(3)
B5 B1 B4 61.1(2)
B3 B1 H1X 121.5
B2 B1 H1X 122.3
B6 B1 H1X 121.3
B5 B1 H1X 121.4
B4 B1 H1X 121.5
C2 B2 C1 53.49(19)
C2 B2 B3 58.9(2)
C1 B2 B3 101.6(3)
C2 B2 B1 102.7(3)
C1 B2 B1 101.8(3)
B3 B2 B1 59.5(2)
C2 B2 B6 102.8(3)
C1 B2 B6 58.7(2)
B3 B2 B6 108.2(3)
B1 B2 B6 59.9(2)
C2 B2 H2X 126.3
C1 B2 H2X 127.3
B3 B2 H2X 122.4
B1 B2 H2X 124.2
B6 B2 H2X 121.8
C2 B3 B1 103.6(3)
C2 B3 B2 59.0(2)
B1 B3 B2 60.7(2)
C2 B3 B4 101.5(3)
B1 B3 B4 61.6(2)
B2 B3 B4 109.7(3)
C2 B3 B7 54.5(2)
B1 B3 B7 107.7(3)
B2 B3 B7 105.9(3)
B4 B3 B7 59.6(2)
C2 B3 H3X 127.5
B1 B3 H3X 121.5
B2 B3 H3X 120.7
B4 B3 H3X 122
B7 B3 H3X 123.6
B3 B4 B7 61.0(2)
B3 B4 B8 112.8(3)
B7 B4 B8 62.8(2)
B3 B4 B1 58.6(2)
B7 B4 B1 106.4(3)
B8 B4 B1 108.9(3)
B3 B4 B5 106.2(3)
B7 B4 B5 105.8(3)
B8 B4 B5 58.8(2)
B1 B4 B5 59.1(2)
B3 B4 H4X 120.6
B7 B4 H4X 121.9
B8 B4 H4X 118.8
B1 B4 H4X 122.9
B5 B4 H4X 124.3
B9 B5 B6 60.0(2)
B9 B5 B8 62.4(2)
B6 B5 B8 112.7(3)
B9 B5 B1 106.4(3)
B6 B5 B1 59.6(2)
B8 B5 B1 110.2(3)
B9 B5 B4 106.1(3)
B6 B5 B4 107.6(3)
B8 B5 B4 59.7(2)
B1 B5 B4 59.8(2)
B9 B5 H5X 122.7
B6 B5 H5X 120.4
B8 B5 H5X 118.4
B1 B5 H5X 122.1
B4 B5 H5X 123.3
C1 B6 B9 54.0(2)
C1 B6 B1 102.2(3)
B9 B6 B1 106.6(3)
C1 B6 B5 99.7(2)
B9 B6 B5 59.2(2)
B1 B6 B5 60.7(2)
C1 B6 B2 59.3(2)
B9 B6 B2 105.8(3)
B1 B6 B2 59.9(2)
B5 B6 B2 108.2(3)
C1 B6 H6X 128.2
B9 B6 H6X 123.7
B1 B6 H6X 122.6
B5 B6 H6X 123.2
B2 B6 H6X 120.9
C2 B7 B4 105.2(3)
C2 B7 B3 59.6(2)
B4 B7 B3 59.4(2)
C2 B7 B8 107.7(3)
B4 B7 B8 59.1(2)
B3 B7 B8 108.5(3)
C2 B7 I1 122.2(2)
B4 B7 I1 123.1(3)
B3 B7 I1 119.3(2)
B8 B7 I1 122.9(3)
C2 B7 H3 89.9(18)
B4 B7 H3 98(2)
B3 B7 H3 129.3(19)
B8 B7 H3 39.6(19)
I1 B7 H3 111(2)
B5 B8 B4 61.5(2)
B5 B8 B9 57.9(2)
B4 B8 B9 104.1(3)
B5 B8 B7 104.3(3)
B4 B8 B7 58.1(2)
B9 B8 B7 98.5(3)
B5 B8 H8X 137
B4 B8 H8X 137.1
B9 B8 H8X 118.3
B7 B8 H8X 118.1
B5 B8 H3 124(2)
B4 B8 H3 106(2)
B9 B8 H3 76(2)
B7 B8 H3 50(2)
H8X B8 H3 91.4
C1 B9 B5 106.8(3)
C1 B9 B6 61.7(2)
B5 B9 B6 60.8(2)
C1 B9 B8 107.5(3)
B5 B9 B8 59.7(2)
B6 B9 B8 111.0(3)
C1 B9 S1 121.3(3)
B5 B9 S1 124.0(2)
B6 B9 S1 118.6(3)
B8 B9 S1 121.9(3)

loop_
_geom_bond_atom_site_label_1
_geom_bond_atom_site_label_2
_geom_bond_distance
I1 B7 2.198(4)
S1 C3 1.666(4)
S1 B9 1.896(4)
N1 C3 1.166(5)
N2 C5 1.489(5)
N2 C7 1.494(4)
N2 C6 1.495(5)
N2 C4 1.495(5)
C1 C2 1.546(5)
C1 B9 1.581(5)
C1 B6 1.719(5)
C1 B2 1.731(5)
C1 H1 0.92(3)
C2 B7 1.607(6)
C2 B3 1.702(5)
C2 B2 1.703(5)
C2 H2 0.89(3)
C4 H4A 0.98
C4 H4B 0.98
C4 H4C 0.98
C5 H5A 0.98
C5 H5B 0.98
C5 H5C 0.98
C6 H6A 0.98
C6 H6B 0.98
C6 H6C 0.98
C7 H7A 0.98
C7 H7B 0.98
C7 H7C 0.98
B1 B3 1.751(5)
B1 B2 1.772(6)
B1 B6 1.772(5)
B1 B5 1.792(5)
B1 B4 1.805(6)
B1 H1X 1.12
B2 B3 1.755(5)
B2 B6 1.776(5)
B2 H2X 1.12
B3 B4 1.772(6)
B3 B7 1.801(6)
B3 H3X 1.12
B4 B7 1.776(5)
B4 B8 1.795(6)
B4 B5 1.828(5)
B4 H4X 1.12
B5 B9 1.746(5)
B5 B6 1.774(5)
B5 B8 1.779(5)
B5 H5X 1.12
B6 B9 1.760(5)
B6 H6X 1.12
B7 B8 1.860(5)
B7 H3 1.42(5)
B8 B9 1.827(6)
B8 H8X 1.12
B8 H3 1.19(5)
